data_4515661
loop_
_publ_author_name
'Zhu, Cheng-Liang'
'Wang, Cheng'
'Qin, Qi-Xue'
'Yruegas, Sam'
'Martin, Caleb D.'
'Xu, Hao'

_publ_section_title
;
 Iron(II)-Catalyzed Azidotrifluoromethylation of Olefins and
 N-Heterocycles for Expedient Vicinal Trifluoromethyl Amine Synthesis.
;
_journal_issue 6
_journal_name_full 'ACS catalysis'
_journal_page_first 5032
_journal_page_last 5037
_journal_paper_doi 10.1021/acscatal.8b01253
_journal_volume 8
_journal_year 2018
_chemical_formula_moiety 'C14 H22 F3 N O2'
_chemical_formula_sum 'C14 H22 F3 N O2'
_chemical_formula_weight 293.32
_space_group_crystal_system monoclinic
_space_group_IT_number 14
_space_group_name_Hall '-P 2ybc'
_space_group_name_H-M_alt 'P 1 21/c 1'
_atom_sites_solution_hydrogens mixed
_atom_sites_solution_primary dual
_audit_creation_date 2016-12-16
_audit_creation_method
;
Olex2 1.2-alpha
(compiled 2016.12.12 svn.r3370 for OlexSys, GUI svn.r5273)
;
_cell_angle_alpha 90
_cell_angle_beta 96.1370(12)
_cell_angle_gamma 90
_cell_formula_units_Z 4
_cell_length_a 11.88930(18)
_cell_length_b 5.22630(8)
_cell_length_c 24.5180(4)
_cell_measurement_reflns_used 3359
_cell_measurement_temperature 173(2)
_cell_measurement_theta_max 71.26
_cell_measurement_theta_min 3.63
_cell_volume 1514.75(4)
_computing_cell_refinement 'SAINT v8.34A (Bruker, 2013)'
_computing_data_collection 'COSMO (BRUKER, V1.61, 2009)'
_computing_data_reduction 'SAINT v8.34A (Bruker, 2013)'
_computing_molecular_graphics 'Olex2 (Dolomanov et al., 2009)'
_computing_publication_material 'Olex2 (Dolomanov et al., 2009)'
_computing_structure_refinement 'XL (Sheldrick, 2008)'
_computing_structure_solution 'XT (Sheldrick, 2015)'
_diffrn_ambient_temperature 173(2)
_diffrn_detector_area_resol_mean 8.36
_diffrn_measured_fraction_theta_full 0.993
_diffrn_measured_fraction_theta_max 0.990
_diffrn_measurement_device_type 'Bruker APEX-II CCD'
_diffrn_measurement_method '\w and \f'
_diffrn_radiation_monochromator graphite
_diffrn_radiation_type MoK\a
_diffrn_radiation_wavelength 0.71073
_diffrn_reflns_av_R_equivalents 0.0764
_diffrn_reflns_av_unetI/netI 0.0444
_diffrn_reflns_Laue_measured_fraction_full 0.993
_diffrn_reflns_Laue_measured_fraction_max 0.990
_diffrn_reflns_limit_h_max 14
_diffrn_reflns_limit_h_min -14
_diffrn_reflns_limit_k_max 6
_diffrn_reflns_limit_k_min -6
_diffrn_reflns_limit_l_max 30
_diffrn_reflns_limit_l_min -30
_diffrn_reflns_number 15867
_diffrn_reflns_point_group_measured_fraction_full 0.993
_diffrn_reflns_point_group_measured_fraction_max 0.990
_diffrn_reflns_theta_full 25.242
_diffrn_reflns_theta_max 26.016
_diffrn_reflns_theta_min 1.671
_diffrn_source 'sealed tube'
_diffrn_standards_number 0
_exptl_absorpt_coefficient_mu 0.109
_exptl_absorpt_correction_T_max 0.7536
_exptl_absorpt_correction_T_min 0.6186
_exptl_absorpt_correction_type multi-scan
_exptl_absorpt_process_details
'SADABS-2012/1 (Bruker,2012) was used for absorption correction. wR2(int) was 0.0674 before and 0.0519 after correction. The Ratio of minimum to maximum transmission is 0.7928. The \l/2 correction factor is 0.0015.'
_exptl_crystal_colour colourless
_exptl_crystal_colour_primary colourless
_exptl_crystal_density_diffrn 1.286
_exptl_crystal_description needle
_exptl_crystal_F_000 624
_exptl_crystal_recrystallization_method 'used as received'
_exptl_crystal_size_max 0.326
_exptl_crystal_size_mid 0.076
_exptl_crystal_size_min 0.02
_refine_diff_density_max 0.232
_refine_diff_density_min -0.192
_refine_diff_density_rms 0.041
_refine_ls_extinction_method none
_refine_ls_goodness_of_fit_ref 1.015
_refine_ls_hydrogen_treatment mixed
_refine_ls_matrix_type full
_refine_ls_number_parameters 188
_refine_ls_number_reflns 2961
_refine_ls_number_restraints 0
_refine_ls_restrained_S_all 1.015
_refine_ls_R_factor_all 0.0690
_refine_ls_R_factor_gt 0.0419
_refine_ls_shift/su_max 0.000
_refine_ls_shift/su_mean 0.000
_refine_ls_structure_factor_coef Fsqd
_refine_ls_weighting_details 'w=1/[\s^2^(Fo^2^)+(0.0457P)^2^+0.3009P] where P=(Fo^2^+2Fc^2^)/3'
_refine_ls_weighting_scheme calc
_refine_ls_wR_factor_gt 0.0940
_refine_ls_wR_factor_ref 0.1070
_reflns_Friedel_coverage 0.000
_reflns_number_gt 2098
_reflns_number_total 2961
_reflns_threshold_expression 'I > 2\s(I)'
_cod_data_source_file cs8b01253_si_006.cif
_cod_data_source_block hx1216e
_cod_database_code 4515661
_shelxl_version_number 2014/6
_shelx_space_group_comment
;
The symmetry employed for this shelxl refinement is uniquely defined
by the following loop, which should always be used as a source of
symmetry information in preference to the above space-group names.
They are only intended as comments.
;
_shelx_estimated_absorpt_t_max 0.998
_shelx_estimated_absorpt_t_min 0.965
_olex2_refinement_description
;
1. Fixed Uiso
 At 1.2 times of:
  All C(H) groups, All C(H,H) groups
 At 1.5 times of:
  All C(H,H,H) groups
2.a Ternary CH refined with riding coordinates:
 C1(H1A), C4(H4)
2.b Secondary CH2 refined with riding coordinates:
 C5(H5A,H5B), C6(H6A,H6B), C7(H7A,H7B), C8(H8A,H8B)
2.c Aromatic/amide H refined with riding coordinates:
 C2(H2), C3(H3)
2.d Idealised Me refined as rotating group:
 C12(H12A,H12B,H12C), C13(H13A,H13B,H13C), C14(H14A,H14B,H14C)
;
_olex2_diffrn_ambient_temperature_device 'Oxford Cryosystems'
_olex2_exptl_crystal_mounting_method 'The crystal was mounted on a nylon loop with paratone oil'
_olex2_submission_original_sample_id CZ-5
_olex2_submission_special_instructions 'No special instructions were received'

loop_
_space_group_symop_operation_xyz
'x, y, z'
'-x, y+1/2, -z+1/2'
'-x, -y, -z'
'x, -y-1/2, z-1/2'

loop_
_atom_site_label
_atom_site_type_symbol
_atom_site_fract_x
_atom_site_fract_y
_atom_site_fract_z
_atom_site_U_iso_or_equiv
_atom_site_adp_type
_atom_site_occupancy
_atom_site_site_symmetry_order
_atom_site_calc_flag
_atom_site_refinement_flags_posn
F1 F 1.02779(10) 0.9836(3) 0.63258(6) 0.0517(4) Uani 1 1 d .
F2 F 0.94420(11) 0.6249(3) 0.61490(5) 0.0471(3) Uani 1 1 d .
F3 F 1.05110(11) 0.6786(3) 0.69044(6) 0.0555(4) Uani 1 1 d .
O1 O 0.33960(11) 0.7358(2) 0.56321(6) 0.0301(3) Uani 1 1 d .
O2 O 0.46560(12) 0.4509(2) 0.60587(6) 0.0337(3) Uani 1 1 d .
N1 N 0.49412(14) 0.8801(3) 0.61085(7) 0.0320(4) Uani 1 1 d .
C1 C 0.59718(15) 0.8690(3) 0.64839(8) 0.0275(4) Uani 1 1 d .
H1A H 0.6245 0.6880 0.6506 0.033 Uiso 1 1 calc R
C2 C 0.68681(15) 1.0334(3) 0.62662(7) 0.0265(4) Uani 1 1 d .
H2 H 0.6597 1.1486 0.5983 0.032 Uiso 1 1 calc R
C3 C 0.79750(16) 1.0418(3) 0.64093(8) 0.0279(4) Uani 1 1 d .
H3 H 0.8364 1.1667 0.6220 0.034 Uiso 1 1 calc R
C4 C 0.87222(15) 0.8864(3) 0.68233(7) 0.0272(4) Uani 1 1 d .
H4 H 0.9020 1.0064 0.7122 0.033 Uiso 1 1 calc R
C5 C 0.81741(16) 0.6614(3) 0.70992(8) 0.0282(4) Uani 1 1 d .
H5A H 0.8776 0.5405 0.7242 0.034 Uiso 1 1 calc R
H5B H 0.7665 0.5699 0.6818 0.034 Uiso 1 1 calc R
C6 C 0.74929(17) 0.7392(4) 0.75725(8) 0.0324(4) Uani 1 1 d .
H6A H 0.7005 0.5932 0.7651 0.039 Uiso 1 1 calc R
H6B H 0.8033 0.7672 0.7903 0.039 Uiso 1 1 calc R
C7 C 0.67476(17) 0.9763(4) 0.74867(8) 0.0333(4) Uani 1 1 d .
H7A H 0.7223 1.1199 0.7382 0.040 Uiso 1 1 calc R
H7B H 0.6475 1.0214 0.7842 0.040 Uiso 1 1 calc R
C8 C 0.57235(17) 0.9550(4) 0.70576(8) 0.0362(5) Uani 1 1 d .
H8A H 0.5345 1.1239 0.7024 0.043 Uiso 1 1 calc R
H8B H 0.5183 0.8325 0.7193 0.043 Uiso 1 1 calc R
C9 C 0.97284(17) 0.7937(4) 0.65487(9) 0.0357(5) Uani 1 1 d .
C10 C 0.43540(15) 0.6687(3) 0.59429(8) 0.0264(4) Uani 1 1 d .
C11 C 0.26193(16) 0.5399(4) 0.53768(8) 0.0286(4) Uani 1 1 d .
C12 C 0.32113(19) 0.3850(4) 0.49686(9) 0.0389(5) Uani 1 1 d .
H12A H 0.3574 0.5012 0.4727 0.058 Uiso 1 1 calc GR
H12B H 0.2656 0.2785 0.4749 0.058 Uiso 1 1 calc GR
H12C H 0.3786 0.2754 0.5167 0.058 Uiso 1 1 calc GR
C13 C 0.16785(17) 0.7019(4) 0.50862(9) 0.0380(5) Uani 1 1 d .
H13A H 0.1298 0.7968 0.5358 0.057 Uiso 1 1 calc GR
H13B H 0.1131 0.5908 0.4874 0.057 Uiso 1 1 calc GR
H13C H 0.1999 0.8227 0.4839 0.057 Uiso 1 1 calc GR
C14 C 0.21575(18) 0.3768(4) 0.58141(9) 0.0369(5) Uani 1 1 d .
H14A H 0.2753 0.2621 0.5978 0.055 Uiso 1 1 calc GR
H14B H 0.1518 0.2752 0.5648 0.055 Uiso 1 1 calc GR
H14C H 0.1904 0.4877 0.6099 0.055 Uiso 1 1 calc GR
H1 H 0.4658(18) 1.020(4) 0.6037(9) 0.032(6) Uiso 1 1 d .

loop_
_atom_site_aniso_label
_atom_site_aniso_U_11
_atom_site_aniso_U_22
_atom_site_aniso_U_33
_atom_site_aniso_U_23
_atom_site_aniso_U_13
_atom_site_aniso_U_12
F1 0.0353(7) 0.0591(9) 0.0634(9) 0.0035(7) 0.0181(6) -0.0075(6)
F2 0.0464(8) 0.0521(8) 0.0445(7) -0.0167(6) 0.0128(6) 0.0046(6)
F3 0.0340(7) 0.0808(10) 0.0509(8) 0.0076(7) 0.0018(6) 0.0209(7)
O1 0.0301(7) 0.0205(6) 0.0378(7) -0.0004(5) -0.0056(6) -0.0004(5)
O2 0.0352(8) 0.0186(6) 0.0456(8) 0.0017(6) -0.0039(6) 0.0023(5)
N1 0.0314(9) 0.0179(8) 0.0443(10) 0.0012(7) -0.0073(7) 0.0025(7)
C1 0.0260(10) 0.0208(8) 0.0346(10) 0.0011(7) -0.0015(7) 0.0006(7)
C2 0.0335(10) 0.0216(8) 0.0247(8) 0.0010(7) 0.0037(7) 0.0020(7)
C3 0.0323(10) 0.0237(9) 0.0286(9) 0.0009(7) 0.0071(8) -0.0033(7)
C4 0.0260(10) 0.0277(9) 0.0275(9) -0.0051(7) 0.0018(7) -0.0026(7)
C5 0.0309(10) 0.0241(9) 0.0291(9) 0.0004(7) 0.0002(8) 0.0030(7)
C6 0.0369(11) 0.0333(10) 0.0269(9) 0.0035(8) 0.0036(8) -0.0004(8)
C7 0.0393(12) 0.0342(10) 0.0275(9) -0.0018(8) 0.0092(8) 0.0024(8)
C8 0.0314(11) 0.0425(11) 0.0360(11) 0.0050(9) 0.0087(8) 0.0030(9)
C9 0.0299(11) 0.0401(12) 0.0373(11) 0.0002(9) 0.0036(8) 0.0012(8)
C10 0.0279(10) 0.0215(9) 0.0299(9) -0.0001(7) 0.0031(7) 0.0018(7)
C11 0.0322(10) 0.0233(9) 0.0301(9) -0.0031(7) 0.0021(8) -0.0052(8)
C12 0.0499(13) 0.0351(11) 0.0327(11) -0.0043(8) 0.0095(9) -0.0026(9)
C13 0.0378(12) 0.0363(11) 0.0376(11) -0.0003(9) -0.0068(9) -0.0044(9)
C14 0.0369(11) 0.0352(10) 0.0395(11) 0.0030(9) 0.0087(9) -0.0046(9)

loop_
_atom_type_symbol
_atom_type_description
_atom_type_scat_dispersion_real
_atom_type_scat_dispersion_imag
_atom_type_scat_source
C C 0.0033 0.0016 'International Tables Vol C Tables 4.2.6.8 and 6.1.1.4'
H H 0.0000 0.0000 'International Tables Vol C Tables 4.2.6.8 and 6.1.1.4'
F F 0.0171 0.0103 'International Tables Vol C Tables 4.2.6.8 and 6.1.1.4'
N N 0.0061 0.0033 'International Tables Vol C Tables 4.2.6.8 and 6.1.1.4'
O O 0.0106 0.0060 'International Tables Vol C Tables 4.2.6.8 and 6.1.1.4'

loop_
_geom_angle_atom_site_label_1
_geom_angle_atom_site_label_2
_geom_angle_atom_site_label_3
_geom_angle
C10 O1 C11 120.86(14)
C1 N1 H1 118.2(16)
C10 N1 C1 122.23(16)
C10 N1 H1 118.8(16)
N1 C1 H1A 108.7
N1 C1 C2 109.43(16)
N1 C1 C8 109.70(15)
C2 C1 H1A 108.7
C2 C1 C8 111.69(16)
C8 C1 H1A 108.7
C1 C2 H2 115.0
C3 C2 C1 130.05(17)
C3 C2 H2 115.0
C2 C3 H3 114.5
C2 C3 C4 130.91(17)
C4 C3 H3 114.5
C3 C4 H4 106.9
C3 C4 C5 117.41(15)
C3 C4 C9 107.99(16)
C5 C4 H4 106.9
C9 C4 H4 106.9
C9 C4 C5 110.10(16)
C4 C5 H5A 108.7
C4 C5 H5B 108.7
C4 C5 C6 114.33(15)
H5A C5 H5B 107.6
C6 C5 H5A 108.7
C6 C5 H5B 108.7
C5 C6 H6A 108.0
C5 C6 H6B 108.0
H6A C6 H6B 107.3
C7 C6 C5 117.10(15)
C7 C6 H6A 108.0
C7 C6 H6B 108.0
C6 C7 H7A 108.2
C6 C7 H7B 108.2
C6 C7 C8 116.42(17)
H7A C7 H7B 107.3
C8 C7 H7A 108.2
C8 C7 H7B 108.2
C1 C8 H8A 108.3
C1 C8 H8B 108.3
C7 C8 C1 115.83(16)
C7 C8 H8A 108.3
C7 C8 H8B 108.3
H8A C8 H8B 107.4
F1 C9 F3 105.20(17)
F1 C9 C4 112.85(17)
F2 C9 F1 106.73(17)
F2 C9 F3 106.53(17)
F2 C9 C4 112.71(16)
F3 C9 C4 112.28(17)
O2 C10 O1 125.85(17)
O2 C10 N1 124.49(18)
N1 C10 O1 109.66(15)
O1 C11 C12 109.71(15)
O1 C11 C13 102.06(14)
O1 C11 C14 110.36(15)
C12 C11 C13 111.00(17)
C12 C11 C14 113.23(17)
C14 C11 C13 109.92(17)
C11 C12 H12A 109.5
C11 C12 H12B 109.5
C11 C12 H12C 109.5
H12A C12 H12B 109.5
H12A C12 H12C 109.5
H12B C12 H12C 109.5
C11 C13 H13A 109.5
C11 C13 H13B 109.5
C11 C13 H13C 109.5
H13A C13 H13B 109.5
H13A C13 H13C 109.5
H13B C13 H13C 109.5
C11 C14 H14A 109.5
C11 C14 H14B 109.5
C11 C14 H14C 109.5
H14A C14 H14B 109.5
H14A C14 H14C 109.5
H14B C14 H14C 109.5

loop_
_geom_bond_atom_site_label_1
_geom_bond_atom_site_label_2
_geom_bond_distance
F1 C9 1.337(2)
F2 C9 1.335(2)
F3 C9 1.347(2)
O1 C10 1.348(2)
O1 C11 1.473(2)
O2 C10 1.218(2)
N1 C1 1.453(2)
N1 C10 1.346(2)
N1 H1 0.82(2)
C1 H1A 1.0000
C1 C2 1.510(2)
C1 C8 1.535(3)
C2 H2 0.9500
C2 C3 1.326(3)
C3 H3 0.9500
C3 C4 1.512(3)
C4 H4 1.0000
C4 C5 1.536(3)
C4 C9 1.514(3)
C5 H5A 0.9900
C5 H5B 0.9900
C5 C6 1.539(2)
C6 H6A 0.9900
C6 H6B 0.9900
C6 C7 1.525(3)
C7 H7A 0.9900
C7 H7B 0.9900
C7 C8 1.526(3)
C8 H8A 0.9900
C8 H8B 0.9900
C11 C12 1.518(3)
C11 C13 1.518(3)
C11 C14 1.518(3)
C12 H12A 0.9800
C12 H12B 0.9800
C12 H12C 0.9800
C13 H13A 0.9800
C13 H13B 0.9800
C13 H13C 0.9800
C14 H14A 0.9800
C14 H14B 0.9800
C14 H14C 0.9800

loop_
_geom_hbond_atom_site_label_D
_geom_hbond_atom_site_label_H
_geom_hbond_atom_site_label_A
_geom_hbond_distance_DH
_geom_hbond_distance_HA
_geom_hbond_distance_DA
_geom_hbond_angle_DHA
_geom_hbond_site_symmetry_A
N1 H1 O2 0.82(2) 2.25(2) 3.004(2) 153(2) 1_565
